data_7037414
loop_
_publ_author_name
'Schorn, W.'
'Grosse-Hagenbrock, D'
'Oelkers, B.'
'Sundermeyer, J.'

_publ_section_title
;
 Formazanido complexes of heavier group 13 elements aluminium, gallium,
 and indium.
;
_journal_issue 3
_journal_name_full 'Dalton transactions (Cambridge, England : 2003)'
_journal_page_first 1201
_journal_page_last 1207
_journal_paper_doi 10.1039/c5dt03906a
_journal_volume 45
_journal_year 2016
_chemical_absolute_configuration unk
_chemical_formula_moiety 'C19 H16 N4'
_chemical_formula_sum 'C19 H16 N4'
_chemical_formula_weight 300.36
_chemical_name_systematic
;
 ?
;
_space_group_crystal_system monoclinic
_space_group_IT_number 4
_space_group_name_Hall 'P 2yb'
_space_group_name_H-M_alt 'P 1 21 1'
_symmetry_space_group_name_Hall 'P 2yb'
_symmetry_space_group_name_H-M 'P 1 21 1'
_atom_sites_solution_hydrogens mixed
_atom_sites_solution_primary direct
_atom_sites_solution_secondary difmap
_audit_creation_method SHELXL-2014
_audit_update_record
;
2015-07-22 deposited with the CCDC.
2015-11-23 downloaded from the CCDC.
;
_cell_angle_alpha 90
_cell_angle_beta 97.844(6)
_cell_angle_gamma 90
_cell_formula_units_Z 2
_cell_length_a 5.5221(9)
_cell_length_b 14.646(2)
_cell_length_c 9.6251(15)
_cell_measurement_reflns_used 45
_cell_measurement_temperature 100(2)
_cell_measurement_theta_max 40.72
_cell_measurement_theta_min 7.94
_cell_volume 771.2(2)
_computing_cell_refinement 'APEX2 v2013.10-0 (Bruker AXS)'
_computing_data_collection 'Bruker Instrument Service v3.0.31'
_computing_data_reduction 'SAINT V8.34A (Bruker AXS Inc., 2013)'
_computing_molecular_graphics 'DIAMOND (Brandenburg, 2006)'
_computing_publication_material 'WinGX publication routines (Farrugia, 2012)'
_computing_structure_refinement 'SHELXL-2014 (Sheldrick, 2014)'
_computing_structure_solution Superflip
_diffrn_ambient_temperature 100(2)
_diffrn_measured_fraction_theta_full 0.999
_diffrn_measured_fraction_theta_max 0.998
_diffrn_measurement_device_type 'Bruker D8 Quest'
_diffrn_measurement_method 'rotation method'
_diffrn_radiation_source microsource
_diffrn_radiation_type MoK\a
_diffrn_radiation_wavelength 0.71073
_diffrn_reflns_av_R_equivalents 0.0676
_diffrn_reflns_av_unetI/netI 0.0642
_diffrn_reflns_laue_measured_fraction_full 0.999
_diffrn_reflns_laue_measured_fraction_max 0.998
_diffrn_reflns_limit_h_max 7
_diffrn_reflns_limit_h_min -6
_diffrn_reflns_limit_k_max 18
_diffrn_reflns_limit_k_min -18
_diffrn_reflns_limit_l_max 12
_diffrn_reflns_limit_l_min -12
_diffrn_reflns_number 11094
_diffrn_reflns_point_group_measured_fraction_full 0.999
_diffrn_reflns_point_group_measured_fraction_max 0.995
_diffrn_reflns_theta_full 25.242
_diffrn_reflns_theta_max 27.163
_diffrn_reflns_theta_min 2.782
_exptl_absorpt_coefficient_mu 0.080
_exptl_absorpt_correction_T_max 1
_exptl_absorpt_correction_T_min 0.726
_exptl_absorpt_correction_type multi-scan
_exptl_absorpt_process_details 'SADABS V2012/1 (Bruker AXS Inc.)'
_exptl_crystal_colour 'dark red'
_exptl_crystal_density_diffrn 1.294
_exptl_crystal_density_method 'not measured'
_exptl_crystal_description plate
_exptl_crystal_F_000 316
_exptl_crystal_size_max 0.252
_exptl_crystal_size_mid 0.234
_exptl_crystal_size_min 0.040
_refine_diff_density_max 0.653
_refine_diff_density_min -0.297
_refine_diff_density_rms 0.053
_refine_ls_abs_structure_details
;
 Flack x determined using 928 quotients [(I+)-(I-)]/[(I+)+(I-)]
 (Parsons, Flack and Wagner, Acta Cryst. B69 (2013) 249-259).
;
_refine_ls_extinction_method none
_refine_ls_goodness_of_fit_ref 1.028
_refine_ls_hydrogen_treatment mixed
_refine_ls_matrix_type full
_refine_ls_number_parameters 211
_refine_ls_number_reflns 3402
_refine_ls_number_restraints 1
_refine_ls_restrained_S_all 1.028
_refine_ls_R_factor_all 0.0916
_refine_ls_R_factor_gt 0.0575
_refine_ls_shift/su_max 0.000
_refine_ls_shift/su_mean 0.000
_refine_ls_structure_factor_coef Fsqd
_refine_ls_weighting_details 'w=1/[\s^2^(Fo^2^)+(0.0883P)^2^+0.0658P] where P=(Fo^2^+2Fc^2^)/3'
_refine_ls_weighting_scheme calc
_refine_ls_wR_factor_gt 0.1403
_refine_ls_wR_factor_ref 0.1582
_reflns_Friedel_coverage 0.917
_reflns_friedel_fraction_full 0.999
_reflns_friedel_fraction_max 0.991
_reflns_number_gt 2439
_reflns_number_total 3402
_reflns_threshold_expression 'I > 2\s(I)'
_cod_data_source_file c5dt03906a2.cif
_cod_data_source_block compound1
_cod_depositor_comments 'Adding full bibliography for 7037414--7037415.cif.'
_cod_original_cell_volume 771.1(2)
_cod_database_code 7037414
_shelx_space_group_comment
;
The symmetry employed for this shelxl refinement is uniquely defined
by the following loop, which should always be used as a source of
symmetry information in preference to the above space-group names.
They are only intended as comments.
;
_shelxl_version_number 2014-3

loop_
_space_group_symop_operation_xyz
'x, y, z'
'-x, y+1/2, -z'

loop_
_atom_site_label
_atom_site_type_symbol
_atom_site_fract_x
_atom_site_fract_y
_atom_site_fract_z
_atom_site_U_iso_or_equiv
_atom_site_adp_type
_atom_site_occupancy
_atom_site_site_symmetry_order
_atom_site_calc_flag
_atom_site_refinement_flags_posn
_atom_site_refinement_flags_adp
C1 C 1.0103(7) 0.7542(2) -0.1624(4) 0.0275(9) Uani 1 1 d . .
C2 C 0.9270(7) 0.8165(3) -0.2776(4) 0.0272(9) Uani 1 1 d . .
C3 C 1.0584(8) 0.8268(3) -0.3911(5) 0.0360(11) Uani 1 1 d . .
H3 H 1.2011 0.7912 -0.3950 0.043 Uiso 1 1 calc R U
C4 C 0.9834(9) 0.8878(3) -0.4971(5) 0.0411(11) Uani 1 1 d . .
H4 H 1.0761 0.8943 -0.5727 0.049 Uiso 1 1 calc R U
C5 C 0.7771(8) 0.9392(3) -0.4949(5) 0.0368(11) Uani 1 1 d . .
H5 H 0.7257 0.9809 -0.5687 0.044 Uiso 1 1 calc R U
C6 C 0.6447(8) 0.9299(3) -0.3844(5) 0.0373(11) Uani 1 1 d . .
H6 H 0.5018 0.9656 -0.3818 0.045 Uiso 1 1 calc R U
C7 C 0.7182(8) 0.8691(3) -0.2777(5) 0.0346(10) Uani 1 1 d . .
H7 H 0.6239 0.8631 -0.2027 0.042 Uiso 1 1 calc R U
C8 C 1.4696(7) 0.5823(2) -0.0935(4) 0.0262(9) Uani 1 1 d . .
C9 C 1.5968(7) 0.5850(3) -0.2077(4) 0.0266(9) Uani 1 1 d . .
H9 H 1.5497 0.6267 -0.2821 0.032 Uiso 1 1 calc R U
C10 C 1.7924(8) 0.5269(3) -0.2135(5) 0.0314(10) Uani 1 1 d . .
H10 H 1.8811 0.5299 -0.2913 0.038 Uiso 1 1 calc R U
C11 C 1.8608(8) 0.4643(3) -0.1075(5) 0.0342(10) Uani 1 1 d . .
H11 H 1.9934 0.4237 -0.1130 0.041 Uiso 1 1 calc R U
C12 C 1.7330(8) 0.4619(3) 0.0067(5) 0.0366(11) Uani 1 1 d . .
H12 H 1.7798 0.4199 0.0807 0.044 Uiso 1 1 calc R U
C13 C 1.5385(8) 0.5199(3) 0.0138(5) 0.0316(10) Uani 1 1 d . .
H13 H 1.4512 0.5174 0.0922 0.038 Uiso 1 1 calc R U
C14 C 0.8219(7) 0.7058(3) 0.1734(4) 0.0256(8) Uani 1 1 d . .
C15 C 0.6226(7) 0.7634(3) 0.1779(4) 0.0299(9) Uani 1 1 d . .
H15 H 0.5745 0.8048 0.1033 0.036 Uiso 1 1 calc R U
C16 C 0.4954(8) 0.7598(3) 0.2916(5) 0.0375(10) Uani 1 1 d . .
H16 H 0.3577 0.7984 0.2941 0.045 Uiso 1 1 calc R U
C17 C 0.5653(8) 0.7012(3) 0.4014(5) 0.0390(10) Uani 1 1 d . .
H17 H 0.4769 0.6998 0.4794 0.047 Uiso 1 1 calc R U
C18 C 0.7654(8) 0.6441(3) 0.3981(5) 0.0361(10) Uani 1 1 d . .
H18 H 0.8132 0.6034 0.4737 0.043 Uiso 1 1 calc R U
C19 C 0.8947(8) 0.6465(3) 0.2852(4) 0.0302(9) Uani 1 1 d . .
H19 H 1.0327 0.6080 0.2834 0.036 Uiso 1 1 calc R U
N1 N 1.1987(6) 0.6986(2) -0.1786(3) 0.0300(8) Uani 1 1 d . .
N2 N 1.2781(6) 0.6408(2) -0.0762(3) 0.0293(8) Uani 1 1 d . .
N3 N 0.8894(6) 0.7571(2) -0.0458(4) 0.0353(9) Uani 1 1 d . .
N4 N 0.9543(6) 0.7039(2) 0.0589(3) 0.0257(7) Uani 1 1 d . .
H1 H 1.136(8) 0.650(3) 0.039(4) 0.031 Uiso 1 1 d . U

loop_
_atom_site_aniso_label
_atom_site_aniso_U_11
_atom_site_aniso_U_22
_atom_site_aniso_U_33
_atom_site_aniso_U_23
_atom_site_aniso_U_13
_atom_site_aniso_U_12
C1 0.0232(18) 0.0203(18) 0.040(2) -0.0137(18) 0.0077(17) -0.0076(17)
C2 0.0220(19) 0.0227(19) 0.037(2) -0.0122(17) 0.0060(17) -0.0059(16)
C3 0.030(2) 0.031(2) 0.049(3) 0.008(2) 0.010(2) 0.0061(19)
C4 0.037(2) 0.038(2) 0.050(3) 0.009(2) 0.013(2) 0.006(2)
C5 0.034(2) 0.025(2) 0.048(3) 0.0046(19) -0.004(2) -0.0015(19)
C6 0.030(2) 0.030(2) 0.051(3) -0.004(2) 0.001(2) 0.0062(19)
C7 0.029(2) 0.033(2) 0.043(3) -0.003(2) 0.0071(19) 0.0056(18)
C8 0.026(2) 0.0172(18) 0.034(2) -0.0044(16) -0.0031(17) -0.0048(16)
C9 0.032(2) 0.0211(19) 0.025(2) -0.0006(16) -0.0048(17) -0.0032(17)
C10 0.032(2) 0.0227(19) 0.039(2) -0.0057(19) 0.0036(19) 0.0000(18)
C11 0.028(2) 0.022(2) 0.049(3) -0.0026(19) -0.005(2) -0.0003(18)
C12 0.036(2) 0.022(2) 0.048(3) 0.0085(19) -0.006(2) -0.0003(19)
C13 0.035(2) 0.024(2) 0.035(2) 0.0050(19) 0.0000(19) -0.0074(18)
C14 0.0262(19) 0.0242(17) 0.026(2) -0.0039(18) 0.0032(15) -0.0057(18)
C15 0.028(2) 0.028(2) 0.032(2) -0.0040(18) -0.0002(17) -0.0011(17)
C16 0.036(2) 0.038(2) 0.041(3) -0.003(2) 0.013(2) 0.002(2)
C17 0.040(3) 0.043(2) 0.036(3) -0.002(2) 0.013(2) -0.002(2)
C18 0.042(3) 0.035(2) 0.031(2) 0.0041(19) 0.0030(19) -0.005(2)
C19 0.032(2) 0.0255(19) 0.033(2) 0.0003(18) 0.0030(18) -0.0029(19)
N1 0.0302(18) 0.0257(15) 0.034(2) -0.0013(16) 0.0025(15) -0.0060(16)
N2 0.0336(19) 0.0250(16) 0.0287(19) 0.0037(15) 0.0017(15) -0.0066(15)
N3 0.0315(19) 0.0289(17) 0.045(2) -0.0046(18) 0.0029(16) -0.0027(17)
N4 0.0274(17) 0.0180(14) 0.0304(18) 0.0008(15) -0.0004(13) 0.0000(15)

loop_
_atom_type_symbol
_atom_type_description
_atom_type_scat_dispersion_real
_atom_type_scat_dispersion_imag
_atom_type_scat_source
C C 0.0033 0.0016 'International Tables Vol C Tables 4.2.6.8 and 6.1.1.4'
H H 0.0000 0.0000 'International Tables Vol C Tables 4.2.6.8 and 6.1.1.4'
N N 0.0061 0.0033 'International Tables Vol C Tables 4.2.6.8 and 6.1.1.4'

loop_
_geom_angle_atom_site_label_1
_geom_angle_atom_site_label_2
_geom_angle_atom_site_label_3
_geom_angle
N1 C1 N3 125.4(4)
N1 C1 C2 117.3(3)
N3 C1 C2 117.4(3)
C7 C2 C3 117.3(4)
C7 C2 C1 121.5(4)
C3 C2 C1 121.1(3)
C4 C3 C2 120.9(4)
C4 C3 H3 119.6
C2 C3 H3 119.6
C5 C4 C3 120.8(5)
C5 C4 H4 119.6
C3 C4 H4 119.6
C4 C5 C6 119.2(4)
C4 C5 H5 120.4
C6 C5 H5 120.4
C5 C6 C7 120.5(4)
C5 C6 H6 119.8
C7 C6 H6 119.8
C6 C7 C2 121.3(4)
C6 C7 H7 119.4
C2 C7 H7 119.4
C9 C8 N2 123.7(3)
C9 C8 C13 119.4(4)
N2 C8 C13 116.8(4)
C10 C9 C8 119.9(4)
C10 C9 H9 120.0
C8 C9 H9 120.0
C9 C10 C11 120.9(4)
C9 C10 H10 119.6
C11 C10 H10 119.6
C10 C11 C12 119.0(4)
C10 C11 H11 120.5
C12 C11 H11 120.5
C13 C12 C11 120.6(4)
C13 C12 H12 119.7
C11 C12 H12 119.7
C12 C13 C8 120.2(4)
C12 C13 H13 119.9
C8 C13 H13 119.9
C15 C14 C19 119.9(3)
C15 C14 N4 122.3(3)
C19 C14 N4 117.8(3)
C16 C15 C14 119.5(4)
C16 C15 H15 120.3
C14 C15 H15 120.3
C17 C16 C15 120.9(4)
C17 C16 H16 119.6
C15 C16 H16 119.6
C16 C17 C18 119.9(4)
C16 C17 H17 120.1
C18 C17 H17 120.1
C19 C18 C17 120.1(4)
C19 C18 H18 119.9
C17 C18 H18 119.9
C18 C19 C14 119.7(4)
C18 C19 H19 120.1
C14 C19 H19 120.1
N2 N1 C1 118.8(3)
N1 N2 C8 119.0(3)
N1 N2 H1 110.5(18)
C8 N2 H1 130.5(18)
N4 N3 C1 120.3(3)
N3 N4 C14 119.0(3)
N3 N4 H1 112.7(18)
C14 N4 H1 128.2(18)

loop_
_geom_bond_atom_site_label_1
_geom_bond_atom_site_label_2
_geom_bond_distance
C1 N1 1.347(5)
C1 N3 1.383(5)
C1 C2 1.461(6)
C2 C7 1.387(6)
C2 C3 1.400(6)
C3 C4 1.377(6)
C3 H3 0.9500
C4 C5 1.368(6)
C4 H4 0.9500
C5 C6 1.377(7)
C5 H5 0.9500
C6 C7 1.378(6)
C6 H6 0.9500
C7 H7 0.9500
C8 C9 1.384(6)
C8 N2 1.389(5)
C8 C13 1.392(6)
C9 C10 1.382(6)
C9 H9 0.9500
C10 C11 1.385(6)
C10 H10 0.9500
C11 C12 1.385(7)
C11 H11 0.9500
C12 C13 1.379(6)
C12 H12 0.9500
C13 H13 0.9500
C14 C15 1.392(5)
C14 C19 1.398(6)
C14 N4 1.403(4)
C15 C16 1.380(6)
C15 H15 0.9500
C16 C17 1.376(6)
C16 H16 0.9500
C17 C18 1.390(7)
C17 H17 0.9500
C18 C19 1.380(6)
C18 H18 0.9500
C19 H19 0.9500
N1 N2 1.328(5)
N2 H1 1.45(4)
N3 N4 1.286(5)
N4 H1 1.31(4)

loop_
_geom_torsion_atom_site_label_1
_geom_torsion_atom_site_label_2
_geom_torsion_atom_site_label_3
_geom_torsion_atom_site_label_4
_geom_torsion
N1 C1 C2 C7 172.8(4)
N3 C1 C2 C7 -7.2(5)
N1 C1 C2 C3 -8.5(5)
N3 C1 C2 C3 171.5(3)
C7 C2 C3 C4 0.9(6)
C1 C2 C3 C4 -177.9(4)
C2 C3 C4 C5 -0.7(7)
C3 C4 C5 C6 0.5(7)
C4 C5 C6 C7 -0.4(7)
C5 C6 C7 C2 0.6(7)
C3 C2 C7 C6 -0.8(6)
C1 C2 C7 C6 177.9(4)
N2 C8 C9 C10 177.1(3)
C13 C8 C9 C10 -0.9(5)
C8 C9 C10 C11 1.3(6)
C9 C10 C11 C12 -1.3(6)
C10 C11 C12 C13 0.9(6)
C11 C12 C13 C8 -0.5(6)
C9 C8 C13 C12 0.5(6)
N2 C8 C13 C12 -177.6(3)
C19 C14 C15 C16 -1.4(6)
N4 C14 C15 C16 177.9(4)
C14 C15 C16 C17 1.0(6)
C15 C16 C17 C18 -0.5(7)
C16 C17 C18 C19 0.3(7)
C17 C18 C19 C14 -0.8(6)
C15 C14 C19 C18 1.3(6)
N4 C14 C19 C18 -178.1(3)
N3 C1 N1 N2 0.3(6)
C2 C1 N1 N2 -179.7(3)
C1 N1 N2 C8 178.9(3)
C9 C8 N2 N1 5.0(5)
C13 C8 N2 N1 -177.0(3)
N1 C1 N3 N4 0.0(6)
C2 C1 N3 N4 180.0(3)
C1 N3 N4 C14 -177.5(3)
C15 C14 N4 N3 -0.1(5)
C19 C14 N4 N3 179.3(4)
